data_4348713
loop_
_publ_author_name
'Milin, Eric'
'Bela\"id, Sabrina'
'Patinec, V\'eronique'
'Triki, Smail'
'Chastanet, Guillaume'
'Marchivie, Mathieu'

_publ_section_title
;
 Dinuclear Spin-Crossover Complexes Based on Tetradentate and Bridging
 Cyanocarbanion Ligands.
;
_journal_issue 17
_journal_name_full 'Inorganic chemistry'
_journal_page_first 9038
_journal_page_last 9046
_journal_paper_doi 10.1021/acs.inorgchem.6b01542
_journal_volume 55
_journal_year 2016
_chemical_formula_moiety 'C56 H36 Fe2 N20'
_chemical_formula_sum 'C56 H36 Fe2 N20'
_chemical_formula_weight 1100.74
_space_group_crystal_system monoclinic
_space_group_IT_number 14
_space_group_name_Hall '-P 2yn'
_space_group_name_H-M_alt 'P 1 21/n 1'
_atom_sites_solution_hydrogens geom
_audit_creation_date 2015-12-22
_audit_creation_method
;
Olex2 1.2
(compiled Sep 16 2015 11:44:03 for OlexSys, GUI svn.r5103)
;
_cell_angle_alpha 90
_cell_angle_beta 105.174(8)
_cell_angle_gamma 90
_cell_formula_units_Z 2
_cell_length_a 11.432(4)
_cell_length_b 17.2100(10)
_cell_length_c 13.8091(5)
_cell_measurement_reflns_used 4689
_cell_measurement_temperature 335
_cell_measurement_theta_max 25.249
_cell_measurement_theta_min 3.597
_cell_volume 2622.1(9)
_computing_molecular_graphics 'Olex2 (Dolomanov et al., 2009)'
_computing_publication_material 'Olex2 (Dolomanov et al., 2009)'
_computing_structure_refinement 'ShelXL (Sheldrick, 2015)'
_computing_structure_solution 'ShelXT (Sheldrick, 2015)'
_diffrn_ambient_temperature 335
_diffrn_detector_area_resol_mean 8
_diffrn_measured_fraction_theta_full 0.994
_diffrn_measured_fraction_theta_max 0.994
_diffrn_measurement_device_type 'Bruker SMART APEX CCD area detector'
_diffrn_measurement_method '\w and \f scans'
_diffrn_radiation_monochromator graphite
_diffrn_radiation_type MoK\a
_diffrn_radiation_wavelength 0.71073
_diffrn_reflns_av_R_equivalents 0.0984
_diffrn_reflns_av_unetI/netI 0.1343
_diffrn_reflns_Laue_measured_fraction_full 0.994
_diffrn_reflns_Laue_measured_fraction_max 0.994
_diffrn_reflns_limit_h_max 13
_diffrn_reflns_limit_h_min -11
_diffrn_reflns_limit_k_max 20
_diffrn_reflns_limit_k_min -20
_diffrn_reflns_limit_l_max 16
_diffrn_reflns_limit_l_min -15
_diffrn_reflns_number 17263
_diffrn_reflns_point_group_measured_fraction_full 0.994
_diffrn_reflns_point_group_measured_fraction_max 0.994
_diffrn_reflns_theta_full 25.242
_diffrn_reflns_theta_max 25.252
_diffrn_reflns_theta_min 3.582
_diffrn_source 'sealed tube'
_exptl_absorpt_coefficient_mu 0.613
_exptl_absorpt_correction_T_max 0.7453
_exptl_absorpt_correction_T_min 0.6489
_exptl_absorpt_correction_type multi-scan
_exptl_absorpt_process_details
;
SADABS-2008/1 (Bruker,2008) was used for absorption correction.
wR2(int) was 0.0739 before and 0.0657 after correction.
The Ratio of minimum to maximum transmission is 0.8707.
The \l/2 correction factor is 0.0015.
;
_exptl_crystal_colour red
_exptl_crystal_colour_primary red
_exptl_crystal_density_diffrn 1.394
_exptl_crystal_description prism
_exptl_crystal_F_000 1128
_exptl_crystal_size_max 0.2
_exptl_crystal_size_mid 0.15
_exptl_crystal_size_min 0.1
_refine_diff_density_max 0.267
_refine_diff_density_min -0.217
_refine_diff_density_rms 0.053
_refine_ls_extinction_method none
_refine_ls_goodness_of_fit_ref 1.018
_refine_ls_hydrogen_treatment constr
_refine_ls_matrix_type full
_refine_ls_number_parameters 352
_refine_ls_number_reflns 4728
_refine_ls_number_restraints 0
_refine_ls_restrained_S_all 1.018
_refine_ls_R_factor_all 0.1664
_refine_ls_R_factor_gt 0.0620
_refine_ls_shift/su_max 0.001
_refine_ls_shift/su_mean 0.000
_refine_ls_structure_factor_coef Fsqd
_refine_ls_weighting_details 'w=1/[\s^2^(Fo^2^)+(0.0296P)^2^+0.8703P] where P=(Fo^2^+2Fc^2^)/3'
_refine_ls_weighting_scheme calc
_refine_ls_wR_factor_gt 0.0844
_refine_ls_wR_factor_ref 0.1052
_reflns_Friedel_coverage 0.000
_reflns_number_gt 2297
_reflns_number_total 4728
_reflns_threshold_expression 'I > 2\s(I)'
_cod_data_source_file ic6b01542_si_002.cif
_cod_data_source_block compound1p-335K
_cod_depositor_comments
;

2021-04-15
Z value and formula fixed to values more according to usual
chemical conventions.                 miguel
;
_cod_original_formula_sum 'C112 H72 Fe4 N40'
_cod_original_formula_weight 2201.49
_cod_original_formula_moiety '2(C56 H36 Fe2 N20)'
_cod_original_formula_units_Z 1
_cod_original_cell_volume 2622.2(9)
_cod_database_code 4348713
_shelxl_version_number 2013-4
_shelx_space_group_comment
;
The symmetry employed for this shelxl refinement is uniquely defined
by the following loop, which should always be used as a source of
symmetry information in preference to the above space-group names.
They are only intended as comments.
;
_shelx_estimated_absorpt_t_max 0.941
_shelx_estimated_absorpt_t_min 0.887
_olex2_refinement_description
;
1. Fixed Uiso
 At 1.2 times of:
  All C(H) groups, All C(H,H) groups
2.a Secondary CH2 refined with riding coordinates:
 C00P(H00A,H00B), C00X(H00C,H00D), C011(H01A,H01B)
2.b Aromatic/amide H refined with riding coordinates:
 C00I(H00I), C00K(H00K), C00N(H00N), C00S(H00S), C00U(H00U), C00V(H00V),
 C00W(H00W), C00Y(H00Y), C00Z(H00Z), C010(H010), C012(H012), C013(H013)
;
_olex2_submission_special_instructions 'No special instructions were received'

loop_
_space_group_symop_operation_xyz
'x, y, z'
'-x+1/2, y+1/2, -z+1/2'
'-x, -y, -z'
'x-1/2, -y-1/2, z-1/2'

loop_
_atom_site_label
_atom_site_type_symbol
_atom_site_fract_x
_atom_site_fract_y
_atom_site_fract_z
_atom_site_U_iso_or_equiv
_atom_site_adp_type
_atom_site_occupancy
_atom_site_site_symmetry_order
_atom_site_calc_flag
_atom_site_refinement_flags_posn
Fe01 Fe 0.87627(5) 0.64605(3) 0.31782(4) 0.0456(2) Uani 1 1 d .
N002 N 1.1788(3) 0.40861(19) 0.5778(2) 0.0527(9) Uani 1 1 d .
N003 N 1.0298(3) 0.58926(19) 0.3690(2) 0.0539(10) Uani 1 1 d .
N004 N 0.7278(3) 0.70993(18) 0.2687(2) 0.0516(9) Uani 1 1 d .
N005 N 0.9477(3) 0.73898(18) 0.3975(2) 0.0473(8) Uani 1 1 d .
N006 N 0.8265(3) 0.56503(19) 0.2116(2) 0.0544(9) Uani 1 1 d .
N007 N 0.9331(3) 0.70035(19) 0.2085(2) 0.0516(9) Uani 1 1 d .
C008 C 1.1105(4) 0.5481(2) 0.3993(3) 0.0434(11) Uani 1 1 d .
C009 C 1.3775(4) 0.4283(2) 0.3968(3) 0.0506(11) Uani 1 1 d .
C00A C 1.3081(4) 0.4948(2) 0.3935(3) 0.0467(10) Uani 1 1 d .
C00B C 1.2067(4) 0.4963(2) 0.4357(3) 0.0446(10) Uani 1 1 d .
C00C C 1.1937(3) 0.4468(2) 0.5137(3) 0.0455(11) Uani 1 1 d .
C00D C 1.3191(4) 0.6389(3) 0.3780(3) 0.0592(12) Uani 1 1 d .
C00E C 1.4964(5) 0.4315(2) 0.3824(3) 0.0587(12) Uani 1 1 d .
N00F N 1.5920(4) 0.4326(2) 0.3695(3) 0.0819(13) Uani 1 1 d .
N00G N 1.3076(4) 0.7016(2) 0.4039(3) 0.0863(13) Uani 1 1 d .
C00H C 1.3368(4) 0.5627(2) 0.3449(3) 0.0523(11) Uani 1 1 d .
C00I C 0.9306(4) 0.7634(3) 0.4835(3) 0.0619(13) Uani 1 1 d .
H00I H 0.8813 0.7344 0.5137 0.074 Uiso 1 1 calc R
C00J C 1.3381(4) 0.3533(3) 0.4144(3) 0.0666(12) Uani 1 1 d .
C00K C 0.7511(4) 0.5056(3) 0.2097(4) 0.0677(13) Uani 1 1 d .
H00K H 0.7121 0.5013 0.2607 0.081 Uiso 1 1 calc R
C00L C 1.0171(4) 0.7831(3) 0.3531(3) 0.0565(12) Uani 1 1 d .
N00M N 1.3070(5) 0.2910(2) 0.4249(4) 0.1095(17) Uani 1 1 d .
C00N C 0.6350(5) 0.7169(3) 0.3107(3) 0.0661(13) Uani 1 1 d .
H00N H 0.6299 0.6819 0.3607 0.079 Uiso 1 1 calc R
C00O C 1.3888(5) 0.5572(3) 0.2636(4) 0.0747(14) Uani 1 1 d .
C00P C 0.9682(4) 0.6380(3) 0.1468(3) 0.0760(14) Uani 1 1 d .
H00A H 1.0495 0.6200 0.1788 0.091 Uiso 1 1 calc R
H00B H 0.9675 0.6583 0.0811 0.091 Uiso 1 1 calc R
C00Q C 0.7330(4) 0.7604(3) 0.1956(3) 0.0525(11) Uani 1 1 d .
C00R C 0.8798(4) 0.5718(3) 0.1362(3) 0.0642(13) Uani 1 1 d .
C00S C 0.6497(5) 0.8193(3) 0.1671(3) 0.0735(14) Uani 1 1 d .
H00S H 0.6576 0.8549 0.1186 0.088 Uiso 1 1 calc R
N00T N 1.4269(5) 0.5510(3) 0.1948(3) 0.1211(19) Uani 1 1 d .
C00U C 0.9830(5) 0.8304(3) 0.5302(4) 0.0814(16) Uani 1 1 d .
H00U H 0.9707 0.8454 0.5915 0.098 Uiso 1 1 calc R
C00V C 1.0698(4) 0.8506(3) 0.3953(5) 0.0846(15) Uani 1 1 d .
H00V H 1.1166 0.8800 0.3631 0.102 Uiso 1 1 calc R
C00W C 0.5473(5) 0.7730(3) 0.2835(4) 0.0811(15) Uani 1 1 d .
H00W H 0.4839 0.7756 0.3140 0.097 Uiso 1 1 calc R
C00X C 1.0358(4) 0.7499(3) 0.2583(3) 0.0670(13) Uani 1 1 d .
H00C H 1.0442 0.7918 0.2136 0.080 Uiso 1 1 calc R
H00D H 1.1099 0.7196 0.2734 0.080 Uiso 1 1 calc R
C00Y C 0.7292(5) 0.4511(3) 0.1362(5) 0.0899(17) Uani 1 1 d .
H00Y H 0.6786 0.4093 0.1389 0.108 Uiso 1 1 calc R
C00Z C 1.0534(5) 0.8747(3) 0.4849(5) 0.0970(19) Uani 1 1 d .
H00Z H 1.0894 0.9202 0.5148 0.116 Uiso 1 1 calc R
C010 C 0.5551(5) 0.8253(3) 0.2105(4) 0.0886(17) Uani 1 1 d .
H010 H 0.4971 0.8641 0.1907 0.106 Uiso 1 1 calc R
C011 C 0.8300(4) 0.7460(2) 0.1450(3) 0.0654(13) Uani 1 1 d .
H01A H 0.8602 0.7954 0.1279 0.078 Uiso 1 1 calc R
H01B H 0.7963 0.7180 0.0830 0.078 Uiso 1 1 calc R
C012 C 0.7809(6) 0.4577(4) 0.0591(5) 0.1001(19) Uani 1 1 d .
H012 H 0.7654 0.4208 0.0081 0.120 Uiso 1 1 calc R
C013 C 0.8564(5) 0.5190(4) 0.0567(4) 0.0918(17) Uani 1 1 d .
H013 H 0.8912 0.5253 0.0034 0.110 Uiso 1 1 calc R

loop_
_atom_site_aniso_label
_atom_site_aniso_U_11
_atom_site_aniso_U_22
_atom_site_aniso_U_33
_atom_site_aniso_U_23
_atom_site_aniso_U_13
_atom_site_aniso_U_12
Fe01 0.0490(4) 0.0487(3) 0.0427(3) 0.0078(3) 0.0180(2) -0.0001(3)
N002 0.051(2) 0.058(2) 0.055(2) 0.0102(19) 0.0232(18) 0.0115(18)
N003 0.059(3) 0.056(2) 0.053(2) 0.0097(19) 0.024(2) -0.002(2)
N004 0.058(3) 0.050(2) 0.047(2) 0.0054(19) 0.0149(19) -0.0070(19)
N005 0.044(2) 0.059(2) 0.0390(19) 0.0046(19) 0.0098(16) 0.0032(18)
N006 0.053(2) 0.055(2) 0.057(2) 0.0067(19) 0.0166(19) 0.002(2)
N007 0.055(3) 0.057(2) 0.049(2) 0.0051(19) 0.0223(18) -0.006(2)
C008 0.052(3) 0.046(3) 0.038(2) 0.000(2) 0.022(2) -0.010(2)
C009 0.048(3) 0.052(3) 0.060(3) -0.003(2) 0.029(2) 0.000(2)
C00A 0.047(3) 0.050(3) 0.045(2) -0.001(2) 0.016(2) 0.002(2)
C00B 0.039(3) 0.054(3) 0.046(2) 0.010(2) 0.021(2) 0.006(2)
C00C 0.038(3) 0.051(3) 0.050(3) 0.001(2) 0.016(2) 0.011(2)
C00D 0.054(3) 0.063(3) 0.063(3) 0.017(3) 0.020(2) -0.002(3)
C00E 0.066(4) 0.055(3) 0.057(3) -0.009(2) 0.020(3) 0.003(3)
N00F 0.063(3) 0.082(3) 0.112(3) -0.011(2) 0.042(3) -0.002(2)
N00G 0.102(4) 0.065(3) 0.097(3) -0.003(3) 0.035(3) 0.000(3)
C00H 0.054(3) 0.054(3) 0.058(3) 0.008(2) 0.031(2) -0.001(2)
C00I 0.068(3) 0.063(3) 0.048(3) -0.009(3) 0.004(2) 0.006(3)
C00J 0.078(3) 0.061(3) 0.080(3) -0.010(3) 0.055(3) 0.001(3)
C00K 0.060(4) 0.061(3) 0.072(3) 0.004(3) -0.001(3) -0.010(3)
C00L 0.047(3) 0.053(3) 0.063(3) 0.005(3) 0.005(2) -0.008(2)
N00M 0.150(5) 0.066(3) 0.151(4) -0.010(3) 0.108(4) -0.014(3)
C00N 0.060(3) 0.073(3) 0.067(3) 0.004(3) 0.018(3) -0.003(3)
C00O 0.101(4) 0.075(3) 0.062(3) 0.017(3) 0.045(3) 0.006(3)
C00P 0.083(4) 0.093(4) 0.065(3) 0.005(3) 0.043(3) 0.000(3)
C00Q 0.047(3) 0.052(3) 0.052(3) 0.003(2) 0.002(2) -0.005(2)
C00R 0.069(4) 0.069(3) 0.058(3) -0.005(3) 0.025(3) 0.002(3)
C00S 0.072(4) 0.065(3) 0.075(3) 0.009(3) 0.005(3) -0.007(3)
N00T 0.187(6) 0.109(4) 0.101(3) 0.029(3) 0.097(4) 0.019(3)
C00U 0.091(4) 0.080(4) 0.058(3) -0.013(3) -0.007(3) 0.024(3)
C00V 0.077(4) 0.070(4) 0.092(4) 0.011(4) -0.004(3) -0.020(3)
C00W 0.065(4) 0.093(4) 0.086(4) -0.006(3) 0.020(3) 0.006(3)
C00X 0.056(3) 0.079(3) 0.071(3) 0.016(3) 0.026(3) -0.019(3)
C00Y 0.095(5) 0.076(4) 0.083(4) -0.003(4) -0.004(4) -0.009(3)
C00Z 0.096(5) 0.070(4) 0.096(5) -0.014(4) -0.027(4) -0.011(3)
C010 0.070(4) 0.077(4) 0.103(4) 0.002(3) -0.005(3) 0.011(3)
C011 0.074(4) 0.069(3) 0.053(3) 0.016(3) 0.015(3) -0.009(3)
C012 0.113(6) 0.088(5) 0.086(5) -0.035(4) 0.002(4) 0.006(4)
C013 0.100(5) 0.107(4) 0.072(4) -0.018(4) 0.029(3) 0.008(4)

loop_
_atom_type_symbol
_atom_type_description
_atom_type_scat_dispersion_real
_atom_type_scat_dispersion_imag
_atom_type_scat_source
C C 0.0033 0.0016 'International Tables Vol C Tables 4.2.6.8 and 6.1.1.4'
H H 0.0000 0.0000 'International Tables Vol C Tables 4.2.6.8 and 6.1.1.4'
Fe Fe 0.3463 0.8444 'International Tables Vol C Tables 4.2.6.8 and 6.1.1.4'
N N 0.0061 0.0033 'International Tables Vol C Tables 4.2.6.8 and 6.1.1.4'

loop_
_geom_angle_atom_site_label_1
_geom_angle_atom_site_label_2
_geom_angle_atom_site_label_3
_geom_angle
_geom_angle_site_symmetry_1
_geom_angle_site_symmetry_3
N002 Fe01 N003 85.72(13) 3_766 .
N002 Fe01 N004 96.11(14) 3_766 .
N002 Fe01 N005 98.25(13) 3_766 .
N002 Fe01 N006 96.94(14) 3_766 .
N002 Fe01 N007 178.81(13) 3_766 .
N003 Fe01 N004 176.11(13) . .
N003 Fe01 N005 90.12(13) . .
N003 Fe01 N006 88.46(13) . .
N003 Fe01 N007 93.84(14) . .
N004 Fe01 N005 86.23(12) . .
N004 Fe01 N006 94.71(13) . .
N004 Fe01 N007 84.40(14) . .
N005 Fe01 N006 164.59(15) . .
N005 Fe01 N007 82.86(13) . .
N006 Fe01 N007 81.93(14) . .
C00C N002 Fe01 169.0(3) . 3_766
C008 N003 Fe01 171.4(3) . .
C00N N004 Fe01 127.2(3) . .
C00N N004 C00Q 117.5(4) . .
C00Q N004 Fe01 114.3(3) . .
C00I N005 Fe01 128.0(3) . .
C00I N005 C00L 118.0(4) . .
C00L N005 Fe01 113.8(3) . .
C00K N006 Fe01 127.5(3) . .
C00K N006 C00R 118.3(4) . .
C00R N006 Fe01 114.2(3) . .
C00P N007 Fe01 106.4(2) . .
C00P N007 C011 109.4(3) . .
C00X N007 Fe01 107.0(2) . .
C00X N007 C00P 112.6(3) . .
C00X N007 C011 112.4(3) . .
C011 N007 Fe01 108.8(2) . .
N003 C008 C00B 178.5(4) . .
C00A C009 C00E 121.4(4) . .
C00A C009 C00J 123.8(4) . .
C00J C009 C00E 114.8(4) . .
C009 C00A C00B 121.3(4) . .
C009 C00A C00H 119.4(4) . .
C00B C00A C00H 119.2(4) . .
C008 C00B C00A 120.6(4) . .
C008 C00B C00C 115.3(3) . .
C00C C00B C00A 124.1(4) . .
N002 C00C C00B 176.9(4) . .
N00G C00D C00H 178.0(5) . .
N00F C00E C009 178.4(5) . .
C00D C00H C00A 122.4(4) . .
C00O C00H C00A 121.2(4) . .
C00O C00H C00D 116.4(4) . .
N005 C00I H00I 118.7 . .
N005 C00I C00U 122.5(5) . .
C00U C00I H00I 118.7 . .
N00M C00J C009 177.0(5) . .
N006 C00K H00K 118.8 . .
N006 C00K C00Y 122.5(5) . .
C00Y C00K H00K 118.8 . .
N005 C00L C00V 121.9(4) . .
N005 C00L C00X 114.7(4) . .
C00V C00L C00X 123.4(5) . .
N004 C00N H00N 118.3 . .
N004 C00N C00W 123.3(4) . .
C00W C00N H00N 118.3 . .
N00T C00O C00H 177.0(6) . .
N007 C00P H00A 109.9 . .
N007 C00P H00B 109.9 . .
N007 C00P C00R 109.1(3) . .
H00A C00P H00B 108.3 . .
C00R C00P H00A 109.9 . .
C00R C00P H00B 109.9 . .
N004 C00Q C00S 121.8(4) . .
N004 C00Q C011 115.6(4) . .
C00S C00Q C011 122.5(4) . .
N006 C00R C00P 114.8(4) . .
N006 C00R C013 121.4(5) . .
C013 C00R C00P 123.8(5) . .
C00Q C00S H00S 120.1 . .
C010 C00S C00Q 119.8(5) . .
C010 C00S H00S 120.1 . .
C00I C00U H00U 120.5 . .
C00Z C00U C00I 119.1(5) . .
C00Z C00U H00U 120.5 . .
C00L C00V H00V 120.2 . .
C00Z C00V C00L 119.7(5) . .
C00Z C00V H00V 120.2 . .
C00N C00W H00W 120.7 . .
C010 C00W C00N 118.7(5) . .
C010 C00W H00W 120.7 . .
N007 C00X C00L 110.6(3) . .
N007 C00X H00C 109.5 . .
N007 C00X H00D 109.5 . .
C00L C00X H00C 109.5 . .
C00L C00X H00D 109.5 . .
H00C C00X H00D 108.1 . .
C00K C00Y H00Y 120.1 . .
C012 C00Y C00K 119.9(5) . .
C012 C00Y H00Y 120.1 . .
C00U C00Z H00Z 120.6 . .
C00V C00Z C00U 118.8(5) . .
C00V C00Z H00Z 120.6 . .
C00S C010 C00W 118.8(5) . .
C00S C010 H010 120.6 . .
C00W C010 H010 120.6 . .
N007 C011 H01A 109.1 . .
N007 C011 H01B 109.1 . .
C00Q C011 N007 112.6(3) . .
C00Q C011 H01A 109.1 . .
C00Q C011 H01B 109.1 . .
H01A C011 H01B 107.8 . .
C00Y C012 H012 120.3 . .
C00Y C012 C013 119.5(6) . .
C013 C012 H012 120.3 . .
C00R C013 H013 120.8 . .
C012 C013 C00R 118.4(5) . .
C012 C013 H013 120.8 . .

loop_
_geom_bond_atom_site_label_1
_geom_bond_atom_site_label_2
_geom_bond_distance
_geom_bond_site_symmetry_2
Fe01 N002 1.959(3) 3_766
Fe01 N003 1.971(4) .
Fe01 N004 1.986(3) .
Fe01 N005 1.991(3) .
Fe01 N006 1.996(3) .
Fe01 N007 2.022(3) .
N002 Fe01 1.959(3) 3_766
N002 C00C 1.151(4) .
N003 C008 1.152(5) .
N004 C00N 1.341(5) .
N004 C00Q 1.345(5) .
N005 C00I 1.323(5) .
N005 C00L 1.355(5) .
N006 C00K 1.334(5) .
N006 C00R 1.342(5) .
N007 C00P 1.489(5) .
N007 C00X 1.469(5) .
N007 C011 1.495(5) .
C008 C00B 1.403(6) .
C009 C00A 1.387(5) .
C009 C00E 1.425(6) .
C009 C00J 1.409(6) .
C00A C00B 1.427(5) .
C00A C00H 1.427(5) .
C00B C00C 1.410(5) .
C00D N00G 1.155(5) .
C00D C00H 1.421(6) .
C00E N00F 1.153(5) .
C00H C00O 1.404(6) .
C00I H00I 0.9300 .
C00I C00U 1.379(6) .
C00J N00M 1.150(5) .
C00K H00K 0.9300 .
C00K C00Y 1.356(6) .
C00L C00V 1.368(6) .
C00L C00X 1.493(6) .
C00N H00N 0.9300 .
C00N C00W 1.372(6) .
C00O N00T 1.151(5) .
C00P H00A 0.9700 .
C00P H00B 0.9700 .
C00P C00R 1.505(6) .
C00Q C00S 1.376(6) .
C00Q C011 1.478(6) .
C00R C013 1.395(6) .
C00S H00S 0.9300 .
C00S C010 1.371(7) .
C00U H00U 0.9300 .
C00U C00Z 1.372(7) .
C00V H00V 0.9300 .
C00V C00Z 1.363(7) .
C00W H00W 0.9300 .
C00W C010 1.372(6) .
C00X H00C 0.9700 .
C00X H00D 0.9700 .
C00Y H00Y 0.9300 .
C00Y C012 1.352(7) .
C00Z H00Z 0.9300 .
C010 H010 0.9300 .
C011 H01A 0.9700 .
C011 H01B 0.9700 .
C012 H012 0.9300 .
C012 C013 1.369(7) .
C013 H013 0.9300 .

loop_
_geom_torsion_atom_site_label_1
_geom_torsion_atom_site_label_2
_geom_torsion_atom_site_label_3
_geom_torsion_atom_site_label_4
_geom_torsion
Fe01 N004 C00N C00W 167.1(3)
Fe01 N004 C00Q C00S -166.8(3)
Fe01 N004 C00Q C011 16.1(4)
Fe01 N005 C00I C00U -178.1(3)
Fe01 N005 C00L C00V 177.6(3)
Fe01 N005 C00L C00X -5.3(4)
Fe01 N006 C00K C00Y -176.0(3)
Fe01 N006 C00R C00P 1.0(5)
Fe01 N006 C00R C013 178.9(3)
Fe01 N007 C00P C00R 38.6(4)
Fe01 N007 C00X C00L -35.5(4)
Fe01 N007 C011 C00Q 18.8(4)
N004 C00N C00W C010 -0.7(7)
N004 C00Q C00S C010 -3.1(6)
N004 C00Q C011 N007 -23.5(5)
N005 C00I C00U C00Z 1.5(7)
N005 C00L C00V C00Z 0.4(7)
N005 C00L C00X N007 27.9(5)
N006 C00K C00Y C012 -2.6(7)
N006 C00R C013 C012 -2.7(7)
N007 C00P C00R N006 -27.0(5)
N007 C00P C00R C013 155.1(4)
C009 C00A C00B C008 -153.8(4)
C009 C00A C00B C00C 25.1(6)
C009 C00A C00H C00D -147.0(4)
C009 C00A C00H C00O 30.5(6)
C00B C00A C00H C00D 34.4(6)
C00B C00A C00H C00O -148.1(4)
C00E C009 C00A C00B -161.4(4)
C00E C009 C00A C00H 20.0(6)
C00H C00A C00B C008 24.7(5)
C00H C00A C00B C00C -156.3(4)
C00I N005 C00L C00V 0.7(6)
C00I N005 C00L C00X 177.8(3)
C00I C00U C00Z C00V -0.3(7)
C00J C009 C00A C00B 18.4(6)
C00J C009 C00A C00H -160.1(4)
C00K N006 C00R C00P -177.1(4)
C00K N006 C00R C013 0.9(6)
C00K C00Y C012 C013 0.8(9)
C00L N005 C00I C00U -1.7(6)
C00L C00V C00Z C00U -0.6(7)
C00N N004 C00Q C00S 2.7(5)
C00N N004 C00Q C011 -174.4(3)
C00N C00W C010 C00S 0.3(7)
C00P N007 C00X C00L -152.1(3)
C00P N007 C011 C00Q 134.6(4)
C00P C00R C013 C012 175.1(5)
C00Q N004 C00N C00W -0.8(6)
C00Q C00S C010 C00W 1.5(7)
C00R N006 C00K C00Y 1.7(6)
C00S C00Q C011 N007 159.4(4)
C00V C00L C00X N007 -155.1(4)
C00X N007 C00P C00R 155.6(3)
C00X N007 C011 C00Q -99.6(4)
C00X C00L C00V C00Z -176.4(4)
C00Y C012 C013 C00R 1.7(8)
C011 N007 C00P C00R -78.8(4)
C011 N007 C00X C00L 83.9(4)
C011 C00Q C00S C010 173.9(4)
